data_7110810
loop_
_publ_author_name
'James, Stuart L.'
'Lozano, Elvira'
'Nieuwenhuyzen, Mark'

_publ_section_title
;
 Triply-bridged diphos disilver helical complexes
 [Ag2(\m2-dppa-P,P&#x2032;)3(anion)2] [dppa =
 bis(diphenylphosphino)acetylene]
;
_journal_issue 7
_journal_name_full 'Chemical Communications'
_journal_page_first 617
_journal_paper_doi 10.1039/a909683c
_journal_year 2000
_chemical_formula_sum 'C80 H60 Ag2 B2 Cl1.5 F8 N1.5 O3 P6'
_chemical_formula_weight 1718.65
_chemical_name_systematic
; 
 ? 
;
_space_group_IT_number 14
_symmetry_cell_setting monoclinic
_symmetry_space_group_name_Hall '-P 2yn'
_symmetry_space_group_name_H-M 'P 1 21/n 1'
_atom_sites_solution_hydrogens geom
_atom_sites_solution_primary direct
_atom_sites_solution_secondary difmap
_audit_creation_method SHELXL-97
_cell_angle_alpha 90.00
_cell_angle_beta 99.460(6)
_cell_angle_gamma 90.00
_cell_formula_units_Z 4
_cell_length_a 22.1929(16)
_cell_length_b 14.8355(18)
_cell_length_c 23.8561(13)
_cell_measurement_temperature 153(2)
_cell_volume 7747.6(12)
_computing_structure_refinement 'SHELXL-97 (Sheldrick, 1997)'
_computing_structure_solution 'SHELXS-97 (Sheldrick, 1990)'
_diffrn_ambient_temperature 153(2)
_diffrn_measured_fraction_theta_full 0.999
_diffrn_measured_fraction_theta_max 0.999
_diffrn_radiation_monochromator graphite
_diffrn_radiation_source 'fine-focus sealed tube'
_diffrn_radiation_type MoK\a
_diffrn_radiation_wavelength 0.71073
_diffrn_reflns_av_R_equivalents 0.0231
_diffrn_reflns_av_sigmaI/netI 0.0410
_diffrn_reflns_limit_h_max 26
_diffrn_reflns_limit_h_min 0
_diffrn_reflns_limit_k_max 17
_diffrn_reflns_limit_k_min 0
_diffrn_reflns_limit_l_max 27
_diffrn_reflns_limit_l_min -28
_diffrn_reflns_number 14014
_diffrn_reflns_theta_full 25.00
_diffrn_reflns_theta_max 25.00
_diffrn_reflns_theta_min 2.21
_exptl_absorpt_coefficient_mu 0.749
_exptl_absorpt_correction_T_max 0.8177
_exptl_absorpt_correction_T_min 0.6338
_exptl_absorpt_correction_type empirical
_exptl_crystal_density_diffrn 1.473
_exptl_crystal_density_method 'not measured'
_exptl_crystal_F_000 3464
_exptl_crystal_size_max 0.67
_exptl_crystal_size_mid 0.43
_exptl_crystal_size_min 0.28
_refine_diff_density_max 0.852
_refine_diff_density_min -0.938
_refine_diff_density_rms 0.086
_refine_ls_extinction_method none
_refine_ls_goodness_of_fit_ref 1.013
_refine_ls_hydrogen_treatment mixed
_refine_ls_matrix_type full
_refine_ls_number_parameters 929
_refine_ls_number_reflns 13639
_refine_ls_number_restraints 0
_refine_ls_restrained_S_all 1.013
_refine_ls_R_factor_all 0.0674
_refine_ls_R_factor_gt 0.0448
_refine_ls_shift/su_max 0.008
_refine_ls_shift/su_mean 0.000
_refine_ls_structure_factor_coef Fsqd
_refine_ls_weighting_details 'calc w=1/[\s^2^(Fo^2^)+(0.0432P)^2^+19.9625P] where P=(Fo^2^+2Fc^2^)/3'
_refine_ls_weighting_scheme calc
_refine_ls_wR_factor_gt 0.0963
_refine_ls_wR_factor_ref 0.1067
_reflns_number_gt 10509
_reflns_number_total 13639
_reflns_threshold_expression >2sigma(I)
_cod_data_source_file a909683csup1.cif
_cod_data_source_block sj55
_cod_depositor_comments
;
The following automatic conversions were performed:

'_symmetry_cell_setting' value 'Monoclinic' changed to 'monoclinic'
according to /home/saulius/struct/CIF-dictionaries/cif_core.dic
dictionary named 'cif_core.dic' version 2.4.2 from
2011-04-26.

'_exptl_absorpt_correction_type' value 'Empirical'
changed to 'empirical' according to
/home/saulius/struct/CIF-dictionaries/cif_core.dic dictionary named
'cif_core.dic' version 2.4.2 from 2011-04-26.

Automatic conversion script
Id: cif_fix_values 1891 2012-01-12 08:04:46Z andrius 
;
_cod_original_sg_symbol_H-M P2(1)/n
_cod_original_formula_sum 'C80 H60 Ag2 B2 Cl1.50 F8 N1.50 O3 P6'
_cod_database_code 7110810

loop_
_symmetry_equiv_pos_as_xyz
'x, y, z'
'-x+1/2, y+1/2, -z+1/2'
'-x, -y, -z'
'x-1/2, -y-1/2, z-1/2'

loop_
_atom_site_label
_atom_site_type_symbol
_atom_site_fract_x
_atom_site_fract_y
_atom_site_fract_z
_atom_site_U_iso_or_equiv
_atom_site_adp_type
_atom_site_occupancy
_atom_site_symmetry_multiplicity
_atom_site_calc_flag
_atom_site_refinement_flags
_atom_site_disorder_assembly
_atom_site_disorder_group
Ag1 Ag 0.957712(14) -0.00439(2) 0.203571(13) 0.02226(8) Uani 1 1 d . . .
Ag2 Ag 1.067894(14) -0.28587(2) 0.344780(13) 0.02357(9) Uani 1 1 d . . .
P1 P 0.92837(5) -0.13709(7) 0.14211(4) 0.0221(2) Uani 1 1 d . . .
C1 C 0.94303(19) -0.2260(3) 0.19183(17) 0.0249(9) Uani 1 1 d . . .
P2 P 0.98019(5) -0.35929(7) 0.28357(5) 0.0229(2) Uani 1 1 d . . .
C2 C 0.95535(19) -0.2808(3) 0.22884(17) 0.0253(9) Uani 1 1 d . . .
P3 P 1.06771(5) 0.03539(7) 0.21649(5) 0.0216(2) Uani 1 1 d . . .
C3 C 1.10645(19) -0.0629(3) 0.24446(18) 0.0249(9) Uani 1 1 d . . .
P4 P 1.15142(5) -0.23741(7) 0.29520(5) 0.0239(2) Uani 1 1 d . . .
C4 C 1.12807(19) -0.1336(3) 0.26224(18) 0.0267(10) Uani 1 1 d . . .
P5 P 0.90511(5) -0.00305(8) 0.28770(4) 0.0231(2) Uani 1 1 d . . .
C5 C 0.9522(2) -0.0615(3) 0.34261(18) 0.0277(10) Uani 1 1 d . . .
P6 P 1.03738(5) -0.18230(8) 0.41614(5) 0.0239(2) Uani 1 1 d . . .
C6 C 0.98563(19) -0.1081(3) 0.37561(18) 0.0266(9) Uani 1 1 d . . .
C11A C 0.97755(19) -0.1682(3) 0.09109(17) 0.0256(9) Uani 1 1 d . . .
C11B C 0.85079(19) -0.1601(3) 0.10664(17) 0.0254(9) Uani 1 1 d . . .
C12A C 1.0079(2) -0.0999(3) 0.06775(18) 0.0338(11) Uani 1 1 d . . .
H12A H 1.0029 -0.0391 0.0787 0.041 Uiso 1 1 calc R . .
C12B C 0.8129(2) -0.0879(3) 0.08881(18) 0.0313(10) Uani 1 1 d . . .
H12B H 0.8268 -0.0280 0.0972 0.038 Uiso 1 1 calc R . .
C13A C 1.0459(2) -0.1199(4) 0.0281(2) 0.0432(13) Uani 1 1 d . . .
H13A H 1.0667 -0.0729 0.0121 0.052 Uiso 1 1 calc R . .
C13B C 0.7548(2) -0.1028(4) 0.0587(2) 0.0378(12) Uani 1 1 d . . .
H13B H 0.7291 -0.0530 0.0464 0.045 Uiso 1 1 calc R . .
C14A C 1.0530(2) -0.2072(4) 0.0125(2) 0.0486(14) Uani 1 1 d . . .
H14A H 1.0787 -0.2208 -0.0145 0.058 Uiso 1 1 calc R . .
C14B C 0.7342(2) -0.1887(4) 0.0463(2) 0.0437(13) Uani 1 1 d . . .
H14B H 0.6946 -0.1985 0.0253 0.052 Uiso 1 1 calc R . .
C15A C 1.0230(3) -0.2760(4) 0.0357(2) 0.0545(16) Uani 1 1 d . . .
H15A H 1.0284 -0.3367 0.0247 0.065 Uiso 1 1 calc R . .
C15B C 0.7713(2) -0.2609(4) 0.0646(3) 0.0513(15) Uani 1 1 d . . .
H15B H 0.7568 -0.3206 0.0565 0.062 Uiso 1 1 calc R . .
C16A C 0.9850(2) -0.2568(3) 0.0749(2) 0.0421(12) Uani 1 1 d . . .
H16A H 0.9643 -0.3041 0.0906 0.051 Uiso 1 1 calc R . .
C16B C 0.8296(2) -0.2473(3) 0.0947(2) 0.0423(13) Uani 1 1 d . . .
H16B H 0.8550 -0.2974 0.1070 0.051 Uiso 1 1 calc R . .
C21A C 0.98590(18) -0.4617(3) 0.24154(18) 0.0259(9) Uani 1 1 d . . .
C21B C 0.91260(19) -0.3749(3) 0.31627(17) 0.0253(9) Uani 1 1 d . . .
C22A C 1.0211(2) -0.4593(3) 0.1988(2) 0.0391(12) Uani 1 1 d . . .
H22A H 1.0421 -0.4056 0.1920 0.047 Uiso 1 1 calc R . .
C22B C 0.9194(2) -0.4183(3) 0.36836(19) 0.0370(11) Uani 1 1 d . . .
H22B H 0.9587 -0.4382 0.3858 0.044 Uiso 1 1 calc R . .
C23A C 1.0258(2) -0.5352(4) 0.1658(2) 0.0478(14) Uani 1 1 d . . .
H23A H 1.0499 -0.5334 0.1364 0.057 Uiso 1 1 calc R . .
C23B C 0.8695(2) -0.4329(4) 0.3952(2) 0.0471(14) Uani 1 1 d . . .
H23B H 0.8743 -0.4640 0.4305 0.057 Uiso 1 1 calc R . .
C24A C 0.9954(2) -0.6133(3) 0.1757(2) 0.0415(12) Uani 1 1 d . . .
H24A H 0.9981 -0.6649 0.1527 0.050 Uiso 1 1 calc R . .
C24B C 0.8130(2) -0.4016(4) 0.3702(2) 0.0460(13) Uani 1 1 d . . .
H24B H 0.7788 -0.4099 0.3890 0.055 Uiso 1 1 calc R . .
C25A C 0.9616(2) -0.6164(3) 0.2186(2) 0.0397(12) Uani 1 1 d . . .
H25A H 0.9415 -0.6707 0.2258 0.048 Uiso 1 1 calc R . .
C25B C 0.8052(2) -0.3588(3) 0.3186(2) 0.0390(12) Uani 1 1 d . . .
H25B H 0.7659 -0.3386 0.3016 0.047 Uiso 1 1 calc R . .
C26A C 0.9563(2) -0.5407(3) 0.2519(2) 0.0333(11) Uani 1 1 d . . .
H26A H 0.9326 -0.5432 0.2816 0.040 Uiso 1 1 calc R . .
C26B C 0.85495(19) -0.3450(3) 0.2915(2) 0.0307(10) Uani 1 1 d . . .
H26B H 0.8497 -0.3150 0.2558 0.037 Uiso 1 1 calc R . .
C31A C 1.10344(18) 0.0603(3) 0.15502(17) 0.0230(9) Uani 1 1 d . . .
C31B C 1.09892(18) 0.1224(3) 0.26686(17) 0.0213(9) Uani 1 1 d . . .
C32A C 1.1633(2) 0.0357(3) 0.1522(2) 0.0348(11) Uani 1 1 d . . .
H32A H 1.1861 0.0017 0.1821 0.042 Uiso 1 1 calc R . .
C32B C 1.1557(2) 0.1146(3) 0.30155(18) 0.0292(10) Uani 1 1 d . . .
H32B H 1.1780 0.0598 0.3022 0.035 Uiso 1 1 calc R . .
C33A C 1.1899(2) 0.0609(4) 0.1055(2) 0.0444(13) Uani 1 1 d . . .
H33A H 1.2309 0.0444 0.1036 0.053 Uiso 1 1 calc R . .
C33B C 1.1798(2) 0.1868(3) 0.33513(19) 0.0348(11) Uani 1 1 d . . .
H33B H 1.2184 0.1815 0.3588 0.042 Uiso 1 1 calc R . .
C34A C 1.1564(2) 0.1096(4) 0.0623(2) 0.0453(14) Uani 1 1 d . . .
H34A H 1.1744 0.1263 0.0303 0.054 Uiso 1 1 calc R . .
C34B C 1.1473(2) 0.2659(3) 0.3339(2) 0.0370(11) Uani 1 1 d . . .
H34B H 1.1639 0.3153 0.3568 0.044 Uiso 1 1 calc R . .
C35A C 1.0972(2) 0.1347(3) 0.0646(2) 0.0379(12) Uani 1 1 d . . .
H35A H 1.0746 0.1687 0.0346 0.045 Uiso 1 1 calc R . .
C35B C 1.0913(2) 0.2745(3) 0.3000(2) 0.0420(12) Uani 1 1 d . . .
H35B H 1.0695 0.3296 0.2993 0.050 Uiso 1 1 calc R . .
C36A C 1.0704(2) 0.1099(3) 0.11119(18) 0.0285(10) Uani 1 1 d . . .
H36A H 1.0295 0.1271 0.1129 0.034 Uiso 1 1 calc R . .
C36B C 1.0665(2) 0.2025(3) 0.2665(2) 0.0347(11) Uani 1 1 d . . .
H36B H 1.0275 0.2081 0.2435 0.042 Uiso 1 1 calc R . .
C41A C 1.16187(19) -0.3102(3) 0.2364(2) 0.0285(10) Uani 1 1 d . . .
C41B C 1.22782(19) -0.2126(3) 0.33237(18) 0.0261(9) Uani 1 1 d . . .
C42A C 1.1815(2) -0.3976(3) 0.2507(2) 0.0406(12) Uani 1 1 d . . .
H42A H 1.1903 -0.4157 0.2894 0.049 Uiso 1 1 calc R . .
C42B C 1.2347(2) -0.1902(3) 0.3893(2) 0.0364(11) Uani 1 1 d . . .
H42B H 1.2003 -0.1911 0.4083 0.044 Uiso 1 1 calc R . .
C43A C 1.1880(2) -0.4579(4) 0.2077(3) 0.0538(16) Uani 1 1 d . . .
H43A H 1.2022 -0.5172 0.2171 0.065 Uiso 1 1 calc R . .
C43B C 1.2916(2) -0.1663(4) 0.4188(2) 0.0449(13) Uani 1 1 d . . .
H43B H 1.2960 -0.1493 0.4577 0.054 Uiso 1 1 calc R . .
C44A C 1.1742(2) -0.4330(4) 0.1517(3) 0.0557(16) Uani 1 1 d . . .
H44A H 1.1786 -0.4752 0.1227 0.067 Uiso 1 1 calc R . .
C44B C 1.3420(2) -0.1672(3) 0.3916(2) 0.0432(13) Uani 1 1 d . . .
H44B H 1.3809 -0.1508 0.4118 0.052 Uiso 1 1 calc R . .
C45A C 1.1540(2) -0.3475(4) 0.1377(2) 0.0493(14) Uani 1 1 d . . .
H45A H 1.1441 -0.3308 0.0988 0.059 Uiso 1 1 calc R . .
C45B C 1.3358(2) -0.1918(3) 0.3358(2) 0.0411(13) Uani 1 1 d . . .
H45B H 1.3707 -0.1934 0.3175 0.049 Uiso 1 1 calc R . .
C46A C 1.1480(2) -0.2852(4) 0.1796(2) 0.0389(12) Uani 1 1 d . . .
H46A H 1.1344 -0.2257 0.1696 0.047 Uiso 1 1 calc R . .
C46B C 1.2784(2) -0.2145(3) 0.3054(2) 0.0323(10) Uani 1 1 d . . .
H46B H 1.2743 -0.2310 0.2664 0.039 Uiso 1 1 calc R . .
C51A C 0.89629(19) 0.1079(3) 0.31830(17) 0.0248(9) Uani 1 1 d . . .
C51B C 0.83162(19) -0.0576(3) 0.28686(18) 0.0258(9) Uani 1 1 d . . .
C52A C 0.9482(2) 0.1562(3) 0.3405(2) 0.0385(12) Uani 1 1 d . . .
H52A H 0.9874 0.1299 0.3422 0.046 Uiso 1 1 calc R . .
C52B C 0.7871(2) -0.0447(3) 0.2389(2) 0.0362(11) Uani 1 1 d . . .
H52B H 0.7965 -0.0128 0.2069 0.043 Uiso 1 1 calc R . .
C53A C 0.9425(3) 0.2434(4) 0.3604(2) 0.0498(14) Uani 1 1 d . . .
H53A H 0.9781 0.2767 0.3753 0.060 Uiso 1 1 calc R . .
C53B C 0.7294(2) -0.0788(4) 0.2386(2) 0.0503(14) Uani 1 1 d . . .
H53B H 0.6987 -0.0690 0.2064 0.060 Uiso 1 1 calc R . .
C54A C 0.8863(3) 0.2814(4) 0.3587(2) 0.0485(14) Uani 1 1 d . . .
H54A H 0.8827 0.3408 0.3727 0.058 Uiso 1 1 calc R . .
C54B C 0.7156(2) -0.1267(4) 0.2840(3) 0.0510(15) Uani 1 1 d . . .
H54B H 0.6756 -0.1500 0.2829 0.061 Uiso 1 1 calc R . .
C55A C 0.8351(3) 0.2338(3) 0.3368(2) 0.0442(13) Uani 1 1 d . . .
H55A H 0.7960 0.2604 0.3358 0.053 Uiso 1 1 calc R . .
C55B C 0.7593(2) -0.1410(3) 0.3309(2) 0.0415(12) Uani 1 1 d . . .
H55B H 0.7495 -0.1745 0.3621 0.050 Uiso 1 1 calc R . .
C56A C 0.8394(2) 0.1475(3) 0.3159(2) 0.0350(11) Uani 1 1 d . . .
H56A H 0.8036 0.1155 0.3000 0.042 Uiso 1 1 calc R . .
C56B C 0.8179(2) -0.1065(3) 0.3328(2) 0.0323(10) Uani 1 1 d . . .
H56B H 0.8483 -0.1163 0.3653 0.039 Uiso 1 1 calc R . .
C61A C 0.99479(19) -0.2313(3) 0.46722(17) 0.0251(9) Uani 1 1 d . . .
C61B C 1.09176(18) -0.1032(3) 0.45506(18) 0.0239(9) Uani 1 1 d . . .
C62A C 1.0088(2) -0.3199(3) 0.48403(19) 0.0323(10) Uani 1 1 d . . .
H62A H 1.0411 -0.3506 0.4705 0.039 Uiso 1 1 calc R . .
C62B C 1.1078(2) -0.1064(3) 0.51377(19) 0.0324(10) Uani 1 1 d . . .
H62B H 1.0888 -0.1487 0.5352 0.039 Uiso 1 1 calc R . .
C63A C 0.9755(2) -0.3633(3) 0.5205(2) 0.0390(12) Uani 1 1 d . . .
H63A H 0.9849 -0.4237 0.5320 0.047 Uiso 1 1 calc R . .
C63B C 1.1515(2) -0.0483(4) 0.5409(2) 0.0406(12) Uani 1 1 d . . .
H63B H 1.1627 -0.0513 0.5811 0.049 Uiso 1 1 calc R . .
C64A C 0.9288(2) -0.3180(4) 0.5399(2) 0.0426(13) Uani 1 1 d . . .
H64A H 0.9056 -0.3478 0.5645 0.051 Uiso 1 1 calc R . .
C64B C 1.1790(2) 0.0142(3) 0.5108(2) 0.0390(12) Uani 1 1 d . . .
H64B H 1.2083 0.0549 0.5302 0.047 Uiso 1 1 calc R . .
C65A C 0.9153(2) -0.2304(4) 0.5242(2) 0.0451(13) Uani 1 1 d . . .
H65A H 0.8831 -0.1998 0.5381 0.054 Uiso 1 1 calc R . .
C65B C 1.1639(2) 0.0176(3) 0.4523(2) 0.0400(12) Uani 1 1 d . . .
H65B H 1.1833 0.0599 0.4313 0.048 Uiso 1 1 calc R . .
C66A C 0.9484(2) -0.1863(3) 0.4880(2) 0.0374(11) Uani 1 1 d . . .
H66A H 0.9393 -0.1254 0.4775 0.045 Uiso 1 1 calc R . .
C66B C 1.1205(2) -0.0408(3) 0.4247(2) 0.0363(11) Uani 1 1 d . . .
H66B H 1.1101 -0.0385 0.3845 0.044 Uiso 1 1 calc R . .
B1 B 1.1322(2) -0.4653(4) 0.4173(2) 0.0301(16) Uiso 0.360(15) 1 d P A 2
F11 F 1.0706(4) -0.4594(7) 0.3969(4) 0.031(3) Uiso 0.360(15) 1 d P A 2
F12 F 1.1518(4) -0.3740(7) 0.4168(5) 0.033(3) Uiso 0.360(15) 1 d P A 2
F13 F 1.1453(5) -0.4954(8) 0.4707(4) 0.042(3) Uiso 0.360(15) 1 d P A 2
F14 F 1.1630(4) -0.5236(6) 0.3826(6) 0.043(3) Uiso 0.360(15) 1 d P A 2
B1' B 1.1322(2) -0.4653(4) 0.4173(2) 0.0301(16) Uiso 0.64 1 d P A 1
F11' F 1.1686(3) -0.5330(4) 0.4048(3) 0.0492(17) Uiso 0.640(15) 1 d P A 1
F12' F 1.1296(3) -0.4689(5) 0.4764(2) 0.0443(16) Uiso 0.640(15) 1 d P A 1
F13' F 1.1562(3) -0.3846(4) 0.4026(3) 0.0451(19) Uiso 0.640(15) 1 d P A 1
F14' F 1.0729(3) -0.4801(5) 0.3874(3) 0.050(2) Uiso 0.640(15) 1 d P A 1
B2 B 0.8826(2) 0.1649(4) 0.1347(2) 0.0295(15) Uiso 0.408(14) 1 d P B 2
F21 F 0.9080(4) 0.0979(5) 0.1024(3) 0.033(2) Uiso 0.408(14) 1 d P B 2
F22 F 0.9258(4) 0.1739(5) 0.1860(4) 0.040(2) Uiso 0.408(14) 1 d P B 2
F23 F 0.8287(5) 0.1338(7) 0.1476(5) 0.057(3) Uiso 0.408(14) 1 d P B 2
F24 F 0.8759(4) 0.2445(6) 0.1045(4) 0.042(3) Uiso 0.408(14) 1 d P B 2
B2' B 0.8826(2) 0.1649(4) 0.1347(2) 0.0295(15) Uiso 0.59 1 d P B 1
F21' F 0.9393(3) 0.1706(4) 0.1666(3) 0.0545(19) Uiso 0.592(14) 1 d P B 1
F22' F 0.8880(5) 0.1101(5) 0.0884(4) 0.077(3) Uiso 0.592(14) 1 d P B 1
F23' F 0.8610(5) 0.2470(6) 0.1185(4) 0.087(3) Uiso 0.592(14) 1 d P B 1
F24' F 0.8437(4) 0.1207(5) 0.1658(4) 0.062(2) Uiso 0.592(14) 1 d P B 1
N1SA N 0.7665(11) -0.812(2) -0.0301(12) 0.092(7) Uiso 0.33 1 d P C 3
O1SA O 0.7421(9) -0.7334(15) -0.0405(9) 0.098(6) Uiso 0.33 1 d P C 3
O2SA O 0.7884(14) -0.817(2) -0.0730(14) 0.188(11) Uiso 0.33 1 d P C 3
C3SA C 0.7541(15) -0.870(2) -0.0036(17) 0.087(11) Uiso 0.33 1 d P C 3
N1SB N 0.7545(8) -0.7550(13) 0.0007(8) 0.037(6) Uiso 0.33 1 d P D 2
O1SB O 0.7692(9) -0.6942(13) -0.0226(8) 0.063(5) Uiso 0.33 1 d P D 2
O2SB O 0.7315(7) -0.7363(10) 0.0383(6) 0.049(4) Uiso 0.33 1 d P D 2
C3SB C 0.7754(16) -0.868(2) -0.0004(14) 0.058(8) Uiso 0.33 1 d P D 2
N1SC N 0.7595(8) -0.7759(16) -0.0075(9) 0.038(5) Uiso 0.33 1 d P E 1
O1SC O 0.7284(10) -0.7680(15) 0.0332(10) 0.098(8) Uiso 0.33 1 d P E 1
O2SC O 0.7799(12) -0.7147(19) -0.0309(11) 0.100(9) Uiso 0.33 1 d P E 1
C3SC C 0.7777(12) -0.8663(17) -0.0208(12) 0.054(6) Uiso 0.33 1 d P E 1
N1SD N 0.8810(4) -0.5066(7) 0.0361(4) 0.043(2) Uiso 0.50 1 d P F 2
O1SD O 0.8755(6) -0.4295(9) 0.0420(5) 0.109(4) Uiso 0.50 1 d P F 2
O2SD O 0.9023(8) -0.5173(12) -0.0091(8) 0.158(6) Uiso 0.50 1 d P F 2
C3SD C 0.8582(10) -0.5664(14) 0.0749(9) 0.099(6) Uiso 0.50 1 d P F 2
C1SE C 0.8866(10) -0.5600(14) 0.0625(9) 0.098(6) Uiso 0.50 1 d P G 1
Cl1E Cl 0.8509(3) -0.4925(5) 0.1091(3) 0.146(2) Uiso 0.50 1 d P G 1
Cl2E Cl 0.8322(3) -0.5951(5) 0.0096(3) 0.146(2) Uiso 0.50 1 d P G 1
Cl3E Cl 0.9363(4) -0.4896(5) 0.0313(4) 0.171(3) Uiso 0.50 1 d P G 1

loop_
_atom_site_aniso_label
_atom_site_aniso_U_11
_atom_site_aniso_U_22
_atom_site_aniso_U_33
_atom_site_aniso_U_23
_atom_site_aniso_U_13
_atom_site_aniso_U_12
Ag1 0.02196(16) 0.02263(16) 0.02271(16) 0.00023(13) 0.00525(12) 0.00055(13)
Ag2 0.02210(16) 0.02467(17) 0.02431(16) 0.00172(14) 0.00488(12) -0.00016(13)
P1 0.0263(6) 0.0213(5) 0.0187(5) 0.0012(4) 0.0036(4) -0.0007(4)
C1 0.028(2) 0.024(2) 0.023(2) -0.0023(19) 0.0061(18) -0.0011(18)
P2 0.0228(5) 0.0231(6) 0.0228(5) 0.0029(4) 0.0041(4) -0.0022(4)
C2 0.028(2) 0.026(2) 0.022(2) -0.0023(19) 0.0059(18) -0.0024(19)
P3 0.0208(5) 0.0207(5) 0.0240(5) 0.0011(4) 0.0058(4) 0.0004(4)
C3 0.023(2) 0.023(2) 0.029(2) 0.0001(19) 0.0044(18) -0.0009(18)
P4 0.0229(6) 0.0207(6) 0.0292(6) 0.0023(5) 0.0080(5) 0.0012(4)
C4 0.024(2) 0.030(2) 0.029(2) -0.0008(19) 0.0117(18) 0.0005(19)
P5 0.0216(5) 0.0275(6) 0.0209(5) 0.0007(5) 0.0052(4) 0.0016(5)
C5 0.027(2) 0.032(2) 0.026(2) 0.000(2) 0.0091(19) 0.002(2)
P6 0.0225(5) 0.0259(6) 0.0235(6) 0.0014(5) 0.0048(4) 0.0016(5)
C6 0.025(2) 0.029(2) 0.026(2) -0.0028(19) 0.0055(18) -0.0016(19)
C11A 0.024(2) 0.034(2) 0.019(2) 0.0027(18) 0.0050(17) -0.0011(19)
C11B 0.027(2) 0.028(2) 0.021(2) -0.0024(18) 0.0038(18) -0.0024(19)
C12A 0.036(3) 0.037(3) 0.027(2) 0.000(2) 0.001(2) -0.011(2)
C12B 0.032(2) 0.033(3) 0.029(2) -0.002(2) 0.004(2) 0.003(2)
C13A 0.037(3) 0.057(4) 0.038(3) 0.003(3) 0.012(2) -0.010(3)
C13B 0.028(3) 0.049(3) 0.036(3) 0.002(2) 0.004(2) 0.010(2)
C14A 0.044(3) 0.066(4) 0.041(3) 0.006(3) 0.023(2) 0.012(3)
C14B 0.026(3) 0.068(4) 0.036(3) -0.009(3) 0.001(2) -0.007(3)
C15A 0.077(4) 0.040(3) 0.054(3) 0.002(3) 0.035(3) 0.021(3)
C15B 0.037(3) 0.044(3) 0.070(4) -0.014(3) 0.001(3) -0.009(3)
C16A 0.055(3) 0.032(3) 0.045(3) 0.004(2) 0.026(3) 0.007(2)
C16B 0.037(3) 0.028(3) 0.058(3) -0.004(2) -0.002(2) -0.003(2)
C21A 0.020(2) 0.028(2) 0.030(2) -0.0018(19) 0.0032(18) 0.0010(18)
C21B 0.025(2) 0.028(2) 0.023(2) -0.0012(18) 0.0046(17) -0.0061(18)
C22A 0.033(3) 0.039(3) 0.049(3) -0.006(2) 0.017(2) -0.006(2)
C22B 0.031(3) 0.050(3) 0.029(3) 0.007(2) 0.000(2) -0.007(2)
C23A 0.041(3) 0.049(3) 0.058(3) -0.015(3) 0.024(3) -0.001(3)
C23B 0.045(3) 0.067(4) 0.031(3) 0.008(3) 0.010(2) -0.013(3)
C24A 0.031(3) 0.036(3) 0.057(3) -0.017(2) 0.005(2) 0.006(2)
C24B 0.040(3) 0.056(3) 0.047(3) -0.010(3) 0.023(3) -0.015(3)
C25A 0.031(3) 0.023(2) 0.064(4) -0.002(2) 0.004(2) -0.001(2)
C25B 0.026(2) 0.039(3) 0.052(3) -0.003(2) 0.007(2) -0.001(2)
C26A 0.033(3) 0.027(2) 0.042(3) 0.000(2) 0.010(2) 0.001(2)
C26B 0.025(2) 0.030(2) 0.038(3) 0.007(2) 0.005(2) -0.0010(19)
C31A 0.025(2) 0.024(2) 0.021(2) -0.0054(18) 0.0079(17) -0.0053(18)
C31B 0.022(2) 0.023(2) 0.020(2) 0.0011(17) 0.0081(17) -0.0029(17)
C32A 0.028(2) 0.044(3) 0.034(3) -0.003(2) 0.010(2) -0.001(2)
C32B 0.027(2) 0.031(2) 0.030(2) -0.003(2) 0.0073(19) -0.0023(19)
C33A 0.034(3) 0.062(4) 0.042(3) -0.013(3) 0.020(2) -0.009(3)
C33B 0.027(2) 0.044(3) 0.032(3) -0.005(2) 0.002(2) -0.010(2)
C34A 0.050(3) 0.058(3) 0.031(3) -0.009(3) 0.017(2) -0.024(3)
C34B 0.044(3) 0.035(3) 0.034(3) -0.012(2) 0.013(2) -0.008(2)
C35A 0.045(3) 0.041(3) 0.027(2) 0.002(2) 0.003(2) -0.016(2)
C35B 0.046(3) 0.034(3) 0.046(3) -0.011(2) 0.006(2) 0.004(2)
C36A 0.025(2) 0.033(2) 0.026(2) -0.0010(19) 0.0017(18) -0.0092(19)
C36B 0.037(3) 0.032(3) 0.034(3) -0.004(2) 0.000(2) 0.005(2)
C41A 0.021(2) 0.025(2) 0.041(3) -0.004(2) 0.0098(19) -0.0024(18)
C41B 0.023(2) 0.021(2) 0.035(2) 0.0048(19) 0.0064(18) 0.0017(18)
C42A 0.035(3) 0.026(3) 0.059(3) -0.006(2) 0.005(2) 0.001(2)
C42B 0.032(3) 0.042(3) 0.036(3) 0.001(2) 0.009(2) 0.002(2)
C43A 0.040(3) 0.028(3) 0.094(5) -0.018(3) 0.012(3) 0.000(2)
C43B 0.042(3) 0.050(3) 0.040(3) -0.002(3) -0.001(2) -0.006(3)
C44A 0.039(3) 0.055(4) 0.078(5) -0.033(3) 0.025(3) -0.010(3)
C44B 0.029(3) 0.035(3) 0.063(4) 0.006(3) -0.001(2) -0.005(2)
C45A 0.047(3) 0.063(4) 0.042(3) -0.015(3) 0.020(3) -0.012(3)
C45B 0.026(3) 0.031(3) 0.069(4) 0.004(3) 0.015(2) 0.001(2)
C46A 0.037(3) 0.042(3) 0.042(3) -0.003(2) 0.017(2) -0.004(2)
C46B 0.030(2) 0.027(2) 0.043(3) 0.001(2) 0.015(2) 0.000(2)
C51A 0.032(2) 0.027(2) 0.016(2) 0.0006(18) 0.0065(18) -0.0015(19)
C51B 0.021(2) 0.029(2) 0.028(2) -0.0022(19) 0.0077(18) -0.0011(18)
C52A 0.036(3) 0.040(3) 0.038(3) -0.008(2) 0.005(2) -0.005(2)
C52B 0.034(3) 0.036(3) 0.037(3) 0.004(2) 0.002(2) -0.004(2)
C53A 0.054(4) 0.046(3) 0.047(3) -0.014(3) 0.002(3) -0.015(3)
C53B 0.036(3) 0.051(3) 0.058(4) 0.008(3) -0.011(3) -0.008(3)
C54A 0.078(4) 0.031(3) 0.037(3) -0.009(2) 0.012(3) 0.004(3)
C54B 0.028(3) 0.050(3) 0.073(4) 0.009(3) 0.003(3) -0.012(2)
C55A 0.053(3) 0.038(3) 0.043(3) -0.002(2) 0.013(3) 0.012(3)
C55B 0.034(3) 0.040(3) 0.053(3) 0.005(2) 0.018(2) -0.007(2)
C56A 0.035(3) 0.036(3) 0.034(3) -0.002(2) 0.003(2) 0.005(2)
C56B 0.029(2) 0.036(3) 0.033(3) 0.000(2) 0.007(2) 0.002(2)
C61A 0.024(2) 0.029(2) 0.023(2) 0.0013(18) 0.0057(17) -0.0044(18)
C61B 0.021(2) 0.025(2) 0.027(2) 0.0001(18) 0.0061(17) 0.0028(17)
C62A 0.039(3) 0.028(2) 0.031(3) -0.005(2) 0.008(2) -0.003(2)
C62B 0.035(3) 0.034(3) 0.028(2) 0.005(2) 0.006(2) -0.003(2)
C63A 0.059(3) 0.026(2) 0.035(3) 0.001(2) 0.015(2) -0.011(2)
C63B 0.043(3) 0.050(3) 0.027(2) 0.003(2) -0.003(2) -0.005(2)
C64A 0.046(3) 0.051(3) 0.035(3) -0.003(2) 0.019(2) -0.018(3)
C64B 0.034(3) 0.036(3) 0.045(3) -0.008(2) 0.000(2) -0.007(2)
C65A 0.039(3) 0.050(3) 0.052(3) 0.010(3) 0.024(3) 0.003(2)
C65B 0.045(3) 0.037(3) 0.040(3) 0.001(2) 0.013(2) -0.013(2)
C66A 0.036(3) 0.037(3) 0.042(3) 0.007(2) 0.014(2) 0.006(2)
C66B 0.043(3) 0.039(3) 0.027(2) 0.004(2) 0.008(2) -0.004(2)

loop_
_atom_type_symbol
_atom_type_description
_atom_type_scat_dispersion_real
_atom_type_scat_dispersion_imag
_atom_type_scat_source
C C 0.0033 0.0016 'International Tables Vol C Tables 4.2.6.8 and 6.1.1.4'
H H 0.0000 0.0000 'International Tables Vol C Tables 4.2.6.8 and 6.1.1.4'
N N 0.0061 0.0033 'International Tables Vol C Tables 4.2.6.8 and 6.1.1.4'
O O 0.0106 0.0060 'International Tables Vol C Tables 4.2.6.8 and 6.1.1.4'
P P 0.1023 0.0942 'International Tables Vol C Tables 4.2.6.8 and 6.1.1.4'
Ag Ag -0.8971 1.1015 'International Tables Vol C Tables 4.2.6.8 and 6.1.1.4'
F F 0.0171 0.0103 'International Tables Vol C Tables 4.2.6.8 and 6.1.1.4'
B B 0.0013 0.0007 'International Tables Vol C Tables 4.2.6.8 and 6.1.1.4'
Cl Cl 0.1484 0.1585 'International Tables Vol C Tables 4.2.6.8 and 6.1.1.4'

loop_
_geom_angle_atom_site_label_1
_geom_angle_atom_site_label_2
_geom_angle_atom_site_label_3
_geom_angle
P1 Ag1 P3 114.84(4)
P1 Ag1 P5 111.85(4)
P3 Ag1 P5 118.79(4)
P4 Ag2 P6 117.55(4)
P4 Ag2 P2 115.10(4)
P6 Ag2 P2 113.63(4)
C1 P1 C11B 103.1(2)
C1 P1 C11A 101.2(2)
C11B P1 C11A 105.46(19)
C1 P1 Ag1 101.21(14)
C11B P1 Ag1 124.09(14)
C11A P1 Ag1 117.92(14)
C2 C1 P1 174.3(4)
C2 P2 C21B 102.8(2)
C2 P2 C21A 100.5(2)
C21B P2 C21A 105.38(19)
C2 P2 Ag2 105.33(14)
C21B P2 Ag2 115.21(14)
C21A P2 Ag2 124.47(14)
C1 C2 P2 175.1(4)
C3 P3 C31A 102.9(2)
C3 P3 C31B 103.13(19)
C31A P3 C31B 102.68(18)
C3 P3 Ag1 104.97(14)
C31A P3 Ag1 119.96(14)
C31B P3 Ag1 120.68(13)
C4 C3 P3 174.3(4)
C4 P4 C41A 103.9(2)
C4 P4 C41B 102.9(2)
C41A P4 C41B 105.7(2)
C4 P4 Ag2 106.20(14)
C41A P4 Ag2 113.53(14)
C41B P4 Ag2 122.69(14)
C3 C4 P4 171.3(4)
C5 P5 C51B 102.1(2)
C5 P5 C51A 103.6(2)
C51B P5 C51A 104.54(19)
C5 P5 Ag1 107.27(14)
C51B P5 Ag1 121.87(14)
C51A P5 Ag1 115.24(13)
C6 C5 P5 172.8(4)
C6 P6 C61A 104.8(2)
C6 P6 C61B 101.2(2)
C61A P6 C61B 106.86(19)
C6 P6 Ag2 103.81(14)
C61A P6 Ag2 116.53(15)
C61B P6 Ag2 121.18(14)
C5 C6 P6 172.7(4)
C12A C11A C16A 119.5(4)
C12A C11A P1 117.9(3)
C16A C11A P1 122.5(3)
C12B C11B C16B 119.3(4)
C12B C11B P1 118.5(3)
C16B C11B P1 122.1(3)
C11A C12A C13A 120.3(5)
C11B C12B C13B 120.1(4)
C14A C13A C12A 119.8(5)
C14B C13B C12B 120.6(5)
C13A C14A C15A 120.4(5)
C13B C14B C15B 119.7(5)
C14A C15A C16A 120.2(5)
C14B C15B C16B 120.5(5)
C11A C16A C15A 119.8(5)
C15B C16B C11B 119.8(5)
C22A C21A C26A 119.7(4)
C22A C21A P2 118.6(3)
C26A C21A P2 121.7(3)
C22B C21B C26B 119.1(4)
C22B C21B P2 118.0(3)
C26B C21B P2 122.9(3)
C21A C22A C23A 120.0(5)
C23B C22B C21B 120.8(5)
C24A C23A C22A 120.1(5)
C24B C23B C22B 119.1(5)
C25A C24A C23A 120.0(5)
C25B C24B C23B 121.0(5)
C24A C25A C26A 120.6(5)
C24B C25B C26B 119.9(5)
C21A C26A C25A 119.6(4)
C25B C26B C21B 120.1(4)
C36A C31A C32A 119.6(4)
C36A C31A P3 118.0(3)
C32A C31A P3 122.3(3)
C36B C31B C32B 119.4(4)
C36B C31B P3 117.6(3)
C32B C31B P3 122.8(3)
C31A C32A C33A 120.2(5)
C33B C32B C31B 120.1(4)
C34A C33A C32A 119.5(5)
C34B C33B C32B 119.7(4)
C33A C34A C35A 120.9(5)
C35B C34B C33B 120.8(4)
C34A C35A C36A 119.8(5)
C34B C35B C36B 120.1(5)
C31A C36A C35A 120.0(4)
C31B C36B C35B 119.9(4)
C46A C41A C42A 119.9(4)
C46A C41A P4 124.0(4)
C42A C41A P4 116.1(4)
C42B C41B C46B 119.7(4)
C42B C41B P4 118.1(3)
C46B C41B P4 122.2(4)
C43A C42A C41A 119.1(5)
C41B C42B C43B 120.2(4)
C44A C43A C42A 120.9(5)
C44B C43B C42B 120.0(5)
C45A C44A C43A 120.0(5)
C45B C44B C43B 120.1(5)
C44A C45A C46A 120.6(6)
C44B C45B C46B 120.5(5)
C45A C46A C41A 119.5(5)
C41B C46B C45B 119.5(5)
C56A C51A C52A 119.4(4)
C56A C51A P5 121.5(3)
C52A C51A P5 118.9(3)
C56B C51B C52B 120.0(4)
C56B C51B P5 122.4(3)
C52B C51B P5 117.5(3)
C51A C52A C53A 119.7(5)
C53B C52B C51B 119.2(5)
C54A C53A C52A 120.5(5)
C54B C53B C52B 121.0(5)
C53A C54A C55A 119.8(5)
C55B C54B C53B 120.4(5)
C54A C55A C56A 120.9(5)
C54B C55B C56B 120.1(5)
C55A C56A C51A 119.6(5)
C51B C56B C55B 119.4(4)
C66A C61A C62A 119.6(4)
C66A C61A P6 123.2(3)
C62A C61A P6 117.1(3)
C62B C61B C66B 119.0(4)
C62B C61B P6 122.0(3)
C66B C61B P6 118.9(3)
C63A C62A C61A 120.1(4)
C63B C62B C61B 119.8(4)
C64A C63A C62A 119.5(5)
C64B C63B C62B 121.0(4)
C65A C64A C63A 120.8(5)
C63B C64B C65B 119.9(4)
C64A C65A C66A 120.2(5)
C64B C65B C66B 119.5(4)
C65A C66A C61A 119.8(5)
C65B C66B C61B 120.8(4)
F13 B1 F11 114.0(7)
F13 B1 F12 107.8(7)
F11 B1 F12 103.0(7)
F13 B1 F14 107.3(7)
F11 B1 F14 111.8(7)
F12 B1 F14 113.0(7)
F23 B2 F24 112.5(7)
F23 B2 F21 108.9(6)
F24 B2 F21 109.5(6)
F23 B2 F22 109.1(6)
F24 B2 F22 111.6(6)
F21 B2 F22 105.0(6)
C3SA N1SA O2SA 127(4)
C3SA N1SA O1SA 131(4)
O2SA N1SA O1SA 96(3)
O1SB N1SB O2SB 113(2)
O1SB N1SB C3SB 131(2)
O2SB N1SB C3SB 114(2)
O2SC N1SC O1SC 125(3)
O2SC N1SC C3SC 117(3)
O1SC N1SC C3SC 117(2)
O1SD N1SD O2SD 106.9(13)
O1SD N1SD C3SD 118.4(13)
O2SD N1SD C3SD 134.3(15)
Cl2E C1SE Cl3E 106.8(12)
Cl2E C1SE Cl1E 107.8(12)
Cl3E C1SE Cl1E 107.7(12)

loop_
_geom_bond_atom_site_label_1
_geom_bond_atom_site_label_2
_geom_bond_distance
Ag1 P1 2.4770(11)
Ag1 P3 2.4810(11)
Ag1 P5 2.4821(11)
Ag2 P4 2.4643(11)
Ag2 P6 2.4691(12)
Ag2 P2 2.4846(11)
P1 C1 1.768(4)
P1 C11B 1.822(4)
P1 C11A 1.822(4)
C1 C2 1.198(6)
P2 C2 1.768(4)
P2 C21B 1.816(4)
P2 C21A 1.836(4)
P3 C3 1.767(4)
P3 C31A 1.816(4)
P3 C31B 1.821(4)
C3 C4 1.201(6)
P4 C4 1.768(5)
P4 C41A 1.815(4)
P4 C41B 1.817(4)
P5 C5 1.763(5)
P5 C51B 1.818(4)
P5 C51A 1.824(4)
C5 C6 1.207(6)
P6 C6 1.761(5)
P6 C61A 1.812(4)
P6 C61B 1.824(4)
C11A C12A 1.383(6)
C11A C16A 1.388(6)
C11B C12B 1.385(6)
C11B C16B 1.389(6)
C12A C13A 1.400(7)
C12B C13B 1.388(6)
C13A C14A 1.364(8)
C13B C14B 1.370(7)
C14A C15A 1.383(8)
C14B C15B 1.377(8)
C15A C16A 1.388(7)
C15B C16B 1.388(7)
C21A C22A 1.383(6)
C21A C26A 1.385(6)
C21B C22B 1.385(6)
C21B C26B 1.391(6)
C22A C23A 1.387(7)
C22B C23B 1.383(7)
C23A C24A 1.379(7)
C23B C24B 1.379(8)
C24A C25A 1.366(7)
C24B C25B 1.370(7)
C25A C26A 1.391(7)
C25B C26B 1.384(6)
C31A C36A 1.386(6)
C31A C32A 1.389(6)
C31B C36B 1.388(6)
C31B C32B 1.395(6)
C32A C33A 1.395(7)
C32B C33B 1.391(6)
C33A C34A 1.373(8)
C33B C34B 1.374(7)
C34A C35A 1.377(7)
C34B C35B 1.374(7)
C35A C36A 1.392(6)
C35B C36B 1.391(6)
C41A C46A 1.390(7)
C41A C42A 1.393(6)
C41B C42B 1.383(6)
C41B C46B 1.384(6)
C42A C43A 1.386(7)
C42B C43B 1.387(7)
C43A C44A 1.370(9)
C43B C44B 1.381(7)
C44A C45A 1.368(8)
C44B C45B 1.366(7)
C45A C46A 1.385(7)
C45B C46B 1.399(7)
C51A C56A 1.384(6)
C51A C52A 1.385(6)
C51B C56B 1.390(6)
C51B C52B 1.397(6)
C52A C53A 1.391(7)
C52B C53B 1.374(7)
C53A C54A 1.364(8)
C53B C54B 1.371(8)
C54A C55A 1.367(8)
C54B C55B 1.371(7)
C55A C56A 1.384(7)
C55B C56B 1.392(6)
C61A C66A 1.386(6)
C61A C62A 1.395(6)
C61B C62B 1.388(6)
C61B C66B 1.392(6)
C62A C63A 1.388(6)
C62B C63B 1.377(7)
C63A C64A 1.378(7)
C63B C64B 1.375(7)
C64A C65A 1.373(7)
C64B C65B 1.381(7)
C65A C66A 1.385(7)
C65B C66B 1.382(7)
B1 F13 1.335(10)
B1 F11 1.375(11)
B1 F12 1.423(11)
B1 F14 1.444(11)
B2 F23 1.365(11)
B2 F24 1.378(10)
B2 F21 1.429(9)
B2 F22 1.431(9)
N1SA C3SA 1.12(4)
N1SA O2SA 1.20(3)
N1SA O1SA 1.30(3)
N1SB O1SB 1.14(2)
N1SB O2SB 1.14(2)
N1SB C3SB 1.74(4)
N1SC O2SC 1.19(3)
N1SC O1SC 1.29(3)
N1SC C3SC 1.45(4)
N1SD O1SD 1.162(14)
N1SD O2SD 1.256(18)
N1SD C3SD 1.43(2)
C1SE Cl2E 1.68(2)
C1SE Cl3E 1.77(2)
C1SE Cl1E 1.78(2)
